data_2300687
loop_
_publ_author_name
'Jha, Kunal Kumar'
'Gruza, Barbara'
'Chodkiewicz, Micha\/l Leszek'
'Jelsch, Christian'
'Dominiak, Paulina Maria'

_publ_section_title
;
 Refinements on electron diffraction data of \b-glycine in MoPro: a quest
 for an improved structure model
;
_journal_coeditor_code TE5073SUP1
_journal_issue 4
_journal_name_full 'Journal of Applied Crystallography'
_journal_page_first 1234
_journal_page_last 1243
_journal_paper_doi 10.1107/S160057672100580X
_journal_volume 54
_journal_year 2021
_chemical_formula_moiety 'C2 H5 N O2'
_chemical_formula_sum 'C2 H5 N O2'
_chemical_formula_weight 75.064
_space_group_IT_number 4
_space_group_name_Hall 'P 2yb'
_space_group_name_H-M_alt 'P 1 21 1'
_symmetry_cell_setting monoclinic
_symmetry_space_group_name_Hall 'P 2yb'
_atom_sites_solution_hydrogens difmap
_atom_sites_solution_primary direct
_atom_sites_solution_secondary difmap
_audit_creation_method 'MoPro v20.06             '
_cell_angle_alpha 90.
_cell_angle_beta 112.86(3)
_cell_angle_gamma 90.
_cell_formula_units_Z 2
_cell_length_a 5.3110(11)
_cell_length_b 6.4540(13)
_cell_length_c 5.6940(11)
_cell_measurement_temperature 103.15
_cell_volume 179.84(7)
_computing_structure_refinement 'MoPro (J. Appl. Cryst. 2005, 38, 38-54)'
_diffrn_ambient_temperature 103.15
_diffrn_measured_fraction_theta_full 0.873
_diffrn_measured_fraction_theta_max 0.884
_diffrn_measurement_device_type 'transmission electron microscope'
_diffrn_measurement_method 'Phi scan'
_diffrn_radiation_source 'JEOL JEM-2100 LaB6 transmission electron microscope'
_diffrn_radiation_type electron
_diffrn_radiation_wavelength 0.02508
_diffrn_reflns_av_R_equivalents 0.0
_diffrn_reflns_av_sigmaI/netI 0.22719
_diffrn_reflns_limit_h_max 6
_diffrn_reflns_limit_h_min -7
_diffrn_reflns_limit_k_max 8
_diffrn_reflns_limit_k_min -8
_diffrn_reflns_limit_l_max 7
_diffrn_reflns_limit_l_min 0
_diffrn_reflns_number 859
_diffrn_reflns_theta_full 0.88
_diffrn_reflns_theta_max 0.96
_diffrn_reflns_theta_min 0.14
_exptl_absorpt_coefficient_mu 0.119
_exptl_crystal_colour colourless
_exptl_crystal_density_diffrn 1.387
_exptl_crystal_density_method 'not measured'
_exptl_crystal_description shard
_exptl_crystal_F_000 28
_refine_diff_density_max 0.24
_refine_diff_density_min -0.31
_refine_diff_density_rms 0.07
_refine_ls_extinction_method none
_refine_ls_goodness_of_fit_ref 1.337
_refine_ls_hydrogen_treatment refall
_refine_ls_matrix_type full
_refine_ls_number_parameters 66
_refine_ls_number_reflns 859
_refine_ls_number_restraints 17
_refine_ls_restrained_S_all 2.021
_refine_ls_R_factor_all 0.1345
_refine_ls_R_factor_gt 0.1260
_refine_ls_shift/su_max 0.038
_refine_ls_shift/su_mean 0.002
_refine_ls_structure_factor_coef Fsqd
_refine_ls_weighting_scheme sigma
_refine_ls_wR_factor_gt 0.2553
_refine_ls_wR_factor_ref 0.2619
_reflns_number_gt 736
_reflns_number_total 859
_reflns_threshold_expression 'I > 2\s(I)'
_cod_data_source_file te5073sup1.cif
_cod_data_source_block TAAM_ELMAM2
_cod_database_code 2300687

loop_
_symmetry_equiv_pos_as_xyz
'x, y, z'
'-x, y+1/2, -z'

loop_
_atom_site_type_symbol
_atom_site_label
_atom_site_fract_x
_atom_site_fract_y
_atom_site_fract_z
_atom_site_U_iso_or_equiv
_atom_site_adp_type
_atom_site_occupancy
_atom_site_calc_flag
_atom_site_refinement_flags_posn
_atom_site_refinement_flags_adp
_atom_site_disorder_assembly
_atom_site_disorder_group
N N1 0.1479(10) -0.4349(8) -0.2351(11) 0.0126(11) Uani 1 d . . . .
H H1a 0.155(5) -0.468(3) -0.028(5) 0.010(5) Uiso 1 d D . . .
H H1b 0.143(7) -0.256(5) -0.275(7) 0.028(6) Uiso 1 d D . . .
H H1c -0.046(13) -0.494(10) -0.362(12) 0.072(16) Uiso 1 d D . . .
C C1 0.3861(11) -0.5482(10) -0.2727(12) 0.0137(11) Uani 1 d . . . .
H H1d 0.595(10) -0.482(7) -0.119(9) 0.043(10) Uiso 1 d D . . .
H H1e 0.381(8) -0.717(5) -0.214(8) 0.026(7) Uiso 1 d D . . .
C C2 0.3638(11) -0.5366(10) -0.5584(12) 0.0119(9) Uani 1 d . . . .
O O1 0.1189(9) -0.50940(7) -0.7428(9) 0.0147(10) Uani 1 d . . . .
O O2 0.5896(9) -0.5652(9) -0.6001(10) 0.0152(11) Uani 1 d . . . .

loop_
_atom_site_aniso_label
_atom_site_aniso_U_11
_atom_site_aniso_U_22
_atom_site_aniso_U_33
_atom_site_aniso_U_12
_atom_site_aniso_U_13
_atom_site_aniso_U_23
N1 0.0113(15) 0.0138(15) 0.0140(17) -0.0002(13) 0.0064(14) -0.0018(15)
C1 0.0134(16) 0.0141(17) 0.0158(15) 0.0004(15) 0.0083(14) -0.0002(16)
C2 0.0111(13) 0.0120(16) 0.0143(13) 0.0009(13) 0.0069(11) 0.0003(14)
O1 0.0093(13) 0.0202(16) 0.0164(16) -0.0001(13) 0.0070(12) 0.0014(14)
O2 0.0120(15) 0.0162(15) 0.0204(18) 0.0006(13) 0.0097(14) -0.0030(16)

loop_
_atom_type_symbol
_atom_type_description
_atom_type_scat_dispersion_real
_atom_type_scat_dispersion_imag
_atom_type_scat_source
C C 0.0000 0.0000
;Clementi & Roetti 1974. Atomic Data & Nuclear Data Tables. 
14, 177   f(s)=(Z-f_xray)/pi/|H|^2
;
H H 0.0000 0.0000
;Clementi & Roetti 1974. Atomic Data & Nuclear Data Tables. 
14, 177   f(s)=(Z-f_xray)/pi/|H|^2
;
N N 0.0000 0.0000
;Clementi & Roetti 1974. Atomic Data & Nuclear Data Tables. 
14, 177   f(s)=(Z-f_xray)/pi/|H|^2
;
O O 0.0000 0.0000
;Clementi & Roetti 1974. Atomic Data & Nuclear Data Tables. 
14, 177   f(s)=(Z-f_xray)/pi/|H|^2
;

loop_
_geom_angle_atom_site_label_1
_geom_angle_atom_site_label_2
_geom_angle_atom_site_label_3
_geom_angle
_geom_angle_site_symmetry_1
_geom_angle_site_symmetry_2
_geom_angle_site_symmetry_3
C1 N1 H1c 111.(3) . . .
C1 N1 H1b 113.(2) . . .
C1 N1 H1a 110.(1) . . .
H1c N1 H1b 106.(4) . . .
H1c N1 H1a 105.(3) . . .
H1b N1 H1a 111.(2) . . .
N1 C1 C2 112.4(3) . . .
N1 C1 H1e 107.(2) . . .
N1 C1 H1d 108.(2) . . .
C2 C1 H1e 110.(2) . . .
C2 C1 H1d 114.(2) . . .
H1e C1 H1d 104.(3) . . .
O2 C2 O1 123.7(4) . . .
O2 C2 C1 117.8(4) . . .
O1 C2 C1 118.5(4) . . .

loop_
_geom_bond_atom_site_label_1
_geom_bond_atom_site_label_2
_geom_bond_distance
_geom_bond_site_symmetry_2
N1 C1 1.546(6) .
N1 H1c 1.07(7) .
N1 H1b 1.18(3) .
N1 H1a 1.19(2) .
C1 C2 1.586(8) .
C1 H1e 1.14(3) .
C1 H1d 1.20(5) .
C2 O2 1.323(5) .
C2 O1 1.328(8) .

loop_
_geom_hbond_atom_site_label_D
_geom_hbond_atom_site_label_H
_geom_hbond_atom_site_label_A
_geom_hbond_distance_DH
_geom_hbond_distance_HA
_geom_hbond_distance_DA
_geom_hbond_angle_DHA
_geom_hbond_site_symmetry_A
N1 H1c O2 1.07(7) 1.94(7) 3.005(8) 173.0(10) 1_455
N1 H1b O1 1.18(3) 2.14(3) 3.070(5) 133.(2) 2_554
N1 H1a O1 1.19(2) 1.73(2) 2.907(6) 172.2(6) 1_556
C1 H1e O2 1.14(3) 2.52(3) 3.428(6) 136.(2) 2_644
N1 H1b O2 1.18(3) 2.19(3) 3.088(6) 130.(2) 2_654

loop_
_geom_torsion_atom_site_label_1
_geom_torsion_atom_site_label_2
_geom_torsion_atom_site_label_3
_geom_torsion_atom_site_label_4
_geom_torsion_site_symmetry_1
_geom_torsion_site_symmetry_2
_geom_torsion_site_symmetry_3
_geom_torsion_site_symmetry_4
_geom_torsion
N1 C1 C2 O2 . . . . 158.5(7)
N1 C1 C2 O1 . . . . -24.9(7)
H1a N1 C1 C2 . . . . 172.(2)
H1a N1 C1 H1e . . . . 51.(2)
H1a N1 C1 H1d . . . . -61.(2)
H1b N1 C1 C2 . . . . -63.(2)
H1b N1 C1 H1e . . . . 176.(3)
H1b N1 C1 H1d . . . . 64.(3)
H1c N1 C1 C2 . . . . 56.(4)
H1c N1 C1 H1e . . . . -65.(4)
H1c N1 C1 H1d . . . . -177.(4)
H1d C1 C2 O2 . . . . 35.(3)
H1d C1 C2 O1 . . . . -148.(3)
H1e C1 C2 O2 . . . . -82.(2)
H1e C1 C2 O1 . . . . 95.(2)
